data_4034678
loop_
_publ_author_name
'Rajasekar, Shanmugam'
'Anbarasan, Pazhamalai'

_publ_section_title
;
 One-Pot Transannulation of N-Sulfonyl-1,2,3-triazoles to
 Dihydro-\b-carbolines and Dihydroisoquinolines via Rhodium-Catalyzed C-H
 Insertion-cum-Base-Mediated Aza-Michael Reaction.
;
_journal_issue 12
_journal_name_full 'The Journal of organic chemistry'
_journal_page_first 7747
_journal_page_last 7761
_journal_paper_doi 10.1021/acs.joc.9b00644
_journal_volume 84
_journal_year 2019
_chemical_formula_moiety 'C32  H32  N2  O3  S1'
_chemical_formula_sum 'C32 H32 N2 O3 S'
_chemical_formula_weight 524.65
_space_group_IT_number 2
_space_group_name_Hall '-P 1'
_space_group_name_H-M_alt 'P -1'
_symmetry_cell_setting triclinic
_symmetry_Int_Tables_number 2
_symmetry_space_group_name_Hall '-P 1'
_symmetry_space_group_name_H-M 'P -1'
_atom_sites_solution_hydrogens geom
_audit_conform_dict_location ftp://ftp.iucr.org/pub/cif_core.dic
_audit_conform_dict_name cif_core.dic
_audit_conform_dict_version 2.4.5
_audit_creation_date 2019-03-02T10:05:04-00:00
_audit_creation_method 'WinGX routine CIF_UPDATE'
_audit_update_record
;
2019-03-02 deposited with the CCDC.	2019-03-02 downloaded from the CCDC.
;
_cell_angle_alpha 108.2766(10)
_cell_angle_beta 103.5589(12)
_cell_angle_gamma 92.6408(10)
_cell_formula_units_Z 2
_cell_length_a 10.6007(3)
_cell_length_b 11.6604(3)
_cell_length_c 12.0513(3)
_cell_measurement_reflns_used 5309
_cell_measurement_temperature 296(2)
_cell_measurement_theta_max 22.27
_cell_measurement_theta_min 2.33
_cell_measurement_wavelength 0.71073
_cell_volume 1363.48(6)
_computing_cell_refinement 'Bruker SAINT'
_computing_data_collection 'Bruker APEX2'
_computing_data_reduction 'Bruker SAINT'
_computing_molecular_graphics 'Bruker SHELXTL'
_computing_publication_material 'Bruker SHELXTL'
_computing_structure_refinement 'SHELXL-2014/7 (Sheldrick, 2014)'
_computing_structure_solution 'SHELXS-97 (Sheldrick 2008)'
_diffrn_ambient_temperature 296(2)
_diffrn_measured_fraction_theta_full 0.999
_diffrn_measured_fraction_theta_max 0.999
_diffrn_measurement_device_type 'Bruker APEX-II CCD'
_diffrn_measurement_method '\f and \w scans'
_diffrn_radiation_probe x-ray
_diffrn_radiation_type MoK\a
_diffrn_radiation_wavelength 0.71073
_diffrn_reflns_av_R_equivalents 0.0274
_diffrn_reflns_av_unetI/netI 0.0303
_diffrn_reflns_Laue_measured_fraction_full 0.999
_diffrn_reflns_Laue_measured_fraction_max 0.999
_diffrn_reflns_limit_h_max 12
_diffrn_reflns_limit_h_min -12
_diffrn_reflns_limit_k_max 12
_diffrn_reflns_limit_k_min -13
_diffrn_reflns_limit_l_max 14
_diffrn_reflns_limit_l_min -14
_diffrn_reflns_number 18329
_diffrn_reflns_point_group_measured_fraction_full 0.999
_diffrn_reflns_point_group_measured_fraction_max 0.999
_diffrn_reflns_theta_full 24.926
_diffrn_reflns_theta_max 24.926
_diffrn_reflns_theta_min 1.993
_diffrn_standards_number 0
_exptl_absorpt_coefficient_mu 0.155
_exptl_absorpt_correction_T_max 0.977
_exptl_absorpt_correction_T_min 0.967
_exptl_absorpt_correction_type multi-scan
_exptl_absorpt_process_details 'SADABS V2014/5(Bruker AXS.Inc)'
_exptl_crystal_colour Brown
_exptl_crystal_density_diffrn 1.278
_exptl_crystal_density_method 'not measured'
_exptl_crystal_description Rectangular
_exptl_crystal_F_000 556
_exptl_crystal_size_max 0.22
_exptl_crystal_size_mid 0.18
_exptl_crystal_size_min 0.15
_refine_diff_density_max 0.17
_refine_diff_density_min -0.335
_refine_diff_density_rms 0.037
_refine_ls_extinction_method none
_refine_ls_goodness_of_fit_ref 1.041
_refine_ls_hydrogen_treatment constr
_refine_ls_matrix_type full
_refine_ls_number_constraints 0
_refine_ls_number_parameters 345
_refine_ls_number_reflns 4770
_refine_ls_number_restraints 0
_refine_ls_restrained_S_all 1.041
_refine_ls_R_factor_all 0.06
_refine_ls_R_factor_gt 0.0414
_refine_ls_shift/su_max 0
_refine_ls_shift/su_mean 0
_refine_ls_structure_factor_coef Fsqd
_refine_ls_weighting_details 'w=1/[\s^2^(Fo^2^)+(0.0509P)^2^+0.3372P] where P=(Fo^2^+2Fc^2^)/3'
_refine_ls_weighting_scheme calc
_refine_ls_wR_factor_gt 0.1007
_refine_ls_wR_factor_ref 0.1123
_reflns_Friedel_coverage 0
_reflns_number_gt 3553
_reflns_number_total 4770
_reflns_threshold_expression 'I > 2\s(I)'
_cod_data_source_file jo9b00644_si_002.cif
_cod_data_source_block shelx
_cod_depositor_comments
;
The following automatic conversions were performed:

data item '_exptl_absorpt_correction_type' value 'Multi-scan' was
changed to 'multi-scan' in accordance with the
/home/data/users/saulius/crontab/automatic-downloads/current/ACS/lib/dictionaries/cif_core.dic
dictionary named 'cif_core.dic' version 2.4.2 last updated on
2011-04-26.

Automatic conversion script
Id: cif_fix_values 6909 2019-04-08 15:41:33Z antanas 
;
_cod_database_code 4034678
_shelx_estimated_absorpt_t_min 0.967
_shelx_estimated_absorpt_t_max 0.977
_shelx_shelxl_version_number 2014/7

loop_
_symmetry_equiv_pos_as_xyz
'x, y, z'
'-x, -y, -z'

loop_
_atom_site_label
_atom_site_type_symbol
_atom_site_fract_x
_atom_site_fract_y
_atom_site_fract_z
_atom_site_U_iso_or_equiv
_atom_site_adp_type
_atom_site_occupancy
_atom_site_site_symmetry_order
_atom_site_calc_flag
_atom_site_refinement_flags_posn
_atom_site_refinement_flags_adp
C1 C 0.97804(17) 0.73982(17) 0.21023(17) 0.0414(5) Uani 1 1 d . .
C2 C 1.0960(2) 0.7068(2) 0.1873(2) 0.0576(6) Uani 1 1 d . .
H2 H 1.1104 0.6256 0.1634 0.069 Uiso 1 1 calc R U
C3 C 1.1907(2) 0.7985(3) 0.2013(2) 0.0691(7) Uani 1 1 d . .
H3 H 1.2702 0.779 0.1852 0.083 Uiso 1 1 calc R U
C4 C 1.1697(2) 0.9196(2) 0.2391(2) 0.0660(7) Uani 1 1 d . .
H4 H 1.2358 0.9797 0.248 0.079 Uiso 1 1 calc R U
C5 C 1.05399(19) 0.95346(19) 0.2636(2) 0.0523(5) Uani 1 1 d . .
H5 H 1.0419 1.0352 0.2893 0.063 Uiso 1 1 calc R U
C6 C 0.95457(17) 0.86228(16) 0.24900(17) 0.0391(4) Uani 1 1 d . .
C7 C 0.82268(17) 0.85973(15) 0.26052(16) 0.0353(4) Uani 1 1 d . .
C8 C 0.73440(17) 0.95220(15) 0.27487(16) 0.0371(4) Uani 1 1 d . .
C9 C 0.60522(18) 0.91458(15) 0.23263(17) 0.0393(4) Uani 1 1 d . .
H9 H 0.5473 0.9724 0.2383 0.047 Uiso 1 1 calc R U
C10 C 0.63425(16) 0.70333(15) 0.22557(16) 0.0356(4) Uani 1 1 d . .
H10 H 0.6049 0.6194 0.1709 0.043 Uiso 1 1 calc R U
C11 C 0.77366(16) 0.73989(15) 0.22999(16) 0.0344(4) Uani 1 1 d . .
C12 C 0.61830(17) 0.71560(16) 0.35203(17) 0.0388(4) Uani 1 1 d . .
H12 H 0.6507 0.7995 0.4055 0.047 Uiso 1 1 calc R U
C13 C 0.47617(19) 0.68906(19) 0.3490(2) 0.0487(5) Uani 1 1 d . .
C14 C 0.4304(3) 0.7623(3) 0.4553(2) 0.0841(8) Uani 1 1 d . .
H14A H 0.3501 0.7191 0.4555 0.101 Uiso 1 1 calc R U
H14B H 0.4102 0.8393 0.4452 0.101 Uiso 1 1 calc R U
C15 C 0.5280(3) 0.7878(2) 0.5764(2) 0.0786(8) Uani 1 1 d . .
H15A H 0.5941 0.8537 0.5875 0.094 Uiso 1 1 calc R U
H15B H 0.483 0.8157 0.6396 0.094 Uiso 1 1 calc R U
C16 C 0.5952(3) 0.6813(3) 0.5925(2) 0.0851(8) Uani 1 1 d . .
H16A H 0.5333 0.6077 0.5518 0.102 Uiso 1 1 calc R U
H16B H 0.6204 0.6915 0.6781 0.102 Uiso 1 1 calc R U
C17 C 0.7162(3) 0.6644(3) 0.5444(2) 0.0819(8) Uani 1 1 d . .
H17A H 0.7757 0.7398 0.5824 0.098 Uiso 1 1 calc R U
H17B H 0.7597 0.6021 0.57 0.098 Uiso 1 1 calc R U
C18 C 0.6938(2) 0.6295(2) 0.40784(19) 0.0556(6) Uani 1 1 d . .
H18A H 0.6461 0.5481 0.3699 0.067 Uiso 1 1 calc R U
H18B H 0.7781 0.6269 0.3894 0.067 Uiso 1 1 calc R U
C19 C 0.78345(17) 1.08452(15) 0.32765(16) 0.0378(4) Uani 1 1 d . .
C20 C 0.8750(2) 1.13346(19) 0.43873(19) 0.0531(5) Uani 1 1 d . .
H20 H 0.9083 1.0828 0.4816 0.064 Uiso 1 1 calc R U
C21 C 0.9172(2) 1.2571(2) 0.4861(2) 0.0659(7) Uani 1 1 d . .
H21 H 0.9782 1.2892 0.561 0.079 Uiso 1 1 calc R U
C22 C 0.8700(2) 1.3325(2) 0.4240(2) 0.0675(7) Uani 1 1 d . .
H22 H 0.8986 1.4157 0.4565 0.081 Uiso 1 1 calc R U
C23 C 0.7804(2) 1.28522(19) 0.3135(2) 0.0631(6) Uani 1 1 d . .
H23 H 0.7482 1.3363 0.2708 0.076 Uiso 1 1 calc R U
C24 C 0.7379(2) 1.16219(17) 0.26567(18) 0.0461(5) Uani 1 1 d . .
H24 H 0.6775 1.1308 0.1904 0.055 Uiso 1 1 calc R U
C25 C 0.6172(2) 0.75422(17) -0.03318(17) 0.0466(5) Uani 1 1 d . .
C26 C 0.6788(2) 0.65254(18) -0.06937(19) 0.0556(6) Uani 1 1 d . .
H26 H 0.643 0.5772 -0.0719 0.067 Uiso 1 1 calc R U
C27 C 0.7935(3) 0.6636(2) -0.1017(2) 0.0652(6) Uani 1 1 d . .
H27 H 0.8339 0.5945 -0.1273 0.078 Uiso 1 1 calc R U
C28 C 0.8508(2) 0.7747(2) -0.0971(2) 0.0624(6) Uani 1 1 d . .
C29 C 0.7854(3) 0.8747(2) -0.0640(2) 0.0633(6) Uani 1 1 d . .
H29 H 0.821 0.9497 -0.0628 0.076 Uiso 1 1 calc R U
C30 C 0.6690(2) 0.86642(18) -0.03285(18) 0.0547(6) Uani 1 1 d . .
H30 H 0.6259 0.9345 -0.012 0.066 Uiso 1 1 calc R U
C31 C 0.9809(3) 0.7856(3) -0.1255(3) 0.0937(9) Uani 1 1 d . .
H31A H 1.0015 0.8665 -0.1258 0.141 Uiso 1 1 calc R U
H31B H 0.9765 0.7279 -0.2037 0.141 Uiso 1 1 calc R U
H31C H 1.0476 0.7694 -0.0652 0.141 Uiso 1 1 calc R U
C32 C 0.8539(2) 0.53425(17) 0.1611(2) 0.0552(6) Uani 1 1 d . .
H32A H 0.7649 0.5024 0.1499 0.083 Uiso 1 1 calc R U
H32B H 0.9107 0.5092 0.2214 0.083 Uiso 1 1 calc R U
H32C H 0.8776 0.5038 0.086 0.083 Uiso 1 1 calc R U
N1 N 0.86650(14) 0.66593(13) 0.20007(14) 0.0396(4) Uani 1 1 d . .
N2 N 0.55386(14) 0.78804(12) 0.17912(14) 0.0380(4) Uani 1 1 d . .
O1 O 0.42928(14) 0.62241(13) -0.00812(13) 0.0628(4) Uani 1 1 d . .
O2 O 0.40588(14) 0.83839(14) 0.01521(14) 0.0637(4) Uani 1 1 d . .
O3 O 0.40453(14) 0.60876(14) 0.26593(15) 0.0691(5) Uani 1 1 d . .
S1 S 0.48605(5) 0.74649(4) 0.03054(5) 0.04789(17) Uani 1 1 d . .

loop_
_atom_site_aniso_label
_atom_site_aniso_U_11
_atom_site_aniso_U_22
_atom_site_aniso_U_33
_atom_site_aniso_U_23
_atom_site_aniso_U_13
_atom_site_aniso_U_12
C1 0.0336(10) 0.0506(11) 0.0453(12) 0.0227(9) 0.0104(8) 0.0086(9)
C2 0.0435(12) 0.0693(14) 0.0730(16) 0.0345(12) 0.0226(11) 0.0212(11)
C3 0.0379(12) 0.100(2) 0.0904(19) 0.0518(16) 0.0269(12) 0.0168(13)
C4 0.0383(12) 0.0830(17) 0.0868(18) 0.0459(14) 0.0138(12) -0.0032(12)
C5 0.0392(12) 0.0565(12) 0.0654(14) 0.0317(11) 0.0075(10) -0.0010(10)
C6 0.0321(10) 0.0466(11) 0.0429(11) 0.0230(9) 0.0069(8) 0.0042(8)
C7 0.0329(9) 0.0373(10) 0.0379(10) 0.0166(8) 0.0074(8) 0.0063(8)
C8 0.0380(10) 0.0340(9) 0.0384(11) 0.0131(8) 0.0068(8) 0.0041(8)
C9 0.0394(11) 0.0327(9) 0.0454(11) 0.0137(8) 0.0084(8) 0.0096(8)
C10 0.0325(9) 0.0314(9) 0.0425(11) 0.0132(8) 0.0082(8) 0.0045(7)
C11 0.0317(9) 0.0365(9) 0.0374(10) 0.0157(8) 0.0081(8) 0.0079(8)
C12 0.0375(10) 0.0348(9) 0.0426(11) 0.0112(8) 0.0107(8) 0.0024(8)
C13 0.0401(11) 0.0530(12) 0.0559(13) 0.0199(11) 0.0162(10) 0.0049(10)
C14 0.0632(16) 0.116(2) 0.0725(19) 0.0170(16) 0.0348(14) 0.0210(15)
C15 0.0801(18) 0.0870(19) 0.0606(17) 0.0015(14) 0.0359(14) 0.0067(15)
C16 0.103(2) 0.109(2) 0.0555(16) 0.0326(15) 0.0349(15) 0.0136(18)
C17 0.0828(19) 0.117(2) 0.0627(17) 0.0493(16) 0.0208(14) 0.0332(16)
C18 0.0535(13) 0.0673(14) 0.0584(14) 0.0335(11) 0.0192(11) 0.0177(11)
C19 0.0370(10) 0.0360(10) 0.0393(11) 0.0111(8) 0.0106(8) 0.0038(8)
C20 0.0554(13) 0.0518(12) 0.0456(12) 0.0163(10) 0.0026(10) -0.0025(10)
C21 0.0662(15) 0.0618(14) 0.0493(14) 0.0004(12) 0.0065(11) -0.0176(12)
C22 0.0766(17) 0.0394(12) 0.0796(18) 0.0087(12) 0.0266(14) -0.0112(12)
C23 0.0725(16) 0.0432(12) 0.0803(18) 0.0289(12) 0.0220(14) 0.0040(11)
C24 0.0497(12) 0.0414(11) 0.0471(12) 0.0174(9) 0.0097(9) 0.0021(9)
C25 0.0595(13) 0.0380(10) 0.0368(11) 0.0120(9) 0.0035(9) 0.0018(9)
C26 0.0750(16) 0.0401(11) 0.0498(13) 0.0136(10) 0.0153(11) 0.0034(11)
C27 0.0866(18) 0.0564(14) 0.0611(15) 0.0221(11) 0.0302(13) 0.0192(13)
C28 0.0733(16) 0.0707(15) 0.0499(14) 0.0270(12) 0.0197(12) 0.0088(13)
C29 0.0850(18) 0.0519(13) 0.0536(14) 0.0219(11) 0.0167(13) -0.0078(12)
C30 0.0768(16) 0.0411(11) 0.0458(13) 0.0161(9) 0.0134(11) 0.0057(10)
C31 0.091(2) 0.116(2) 0.096(2) 0.0533(19) 0.0409(18) 0.0126(18)
C32 0.0534(13) 0.0394(11) 0.0737(15) 0.0170(10) 0.0196(11) 0.0138(10)
N1 0.0363(9) 0.0369(8) 0.0487(10) 0.0169(7) 0.0128(7) 0.0095(7)
N2 0.0308(8) 0.0352(8) 0.0455(9) 0.0141(7) 0.0045(7) 0.0042(6)
O1 0.0579(9) 0.0521(8) 0.0605(10) 0.0138(7) -0.0068(7) -0.0162(7)
O2 0.0503(9) 0.0686(10) 0.0687(10) 0.0317(8) -0.0046(7) 0.0172(7)
O3 0.0486(9) 0.0643(10) 0.0805(12) 0.0086(9) 0.0160(8) -0.0125(8)
S1 0.0418(3) 0.0452(3) 0.0480(3) 0.0163(2) -0.0042(2) -0.0011(2)

loop_
_atom_type_symbol
_atom_type_description
_atom_type_scat_dispersion_real
_atom_type_scat_dispersion_imag
_atom_type_scat_source
C C 0.0033 0.0016 'International Tables Vol C Tables 4.2.6.8 and 6.1.1.4'
H H 0 0 'International Tables Vol C Tables 4.2.6.8 and 6.1.1.4'
N N 0.0061 0.0033 'International Tables Vol C Tables 4.2.6.8 and 6.1.1.4'
O O 0.0106 0.006 'International Tables Vol C Tables 4.2.6.8 and 6.1.1.4'
S S 0.1246 0.1234 'International Tables Vol C Tables 4.2.6.8 and 6.1.1.4'

loop_
_geom_angle_atom_site_label_1
_geom_angle_atom_site_label_2
_geom_angle_atom_site_label_3
_geom_angle
N1 C1 C2 129.05(19)
N1 C1 C6 108.53(15)
C2 C1 C6 122.42(18)
C3 C2 C1 117.5(2)
C3 C2 H2 121.2
C1 C2 H2 121.2
C2 C3 C4 121.1(2)
C2 C3 H3 119.5
C4 C3 H3 119.5
C5 C4 C3 121.9(2)
C5 C4 H4 119.1
C3 C4 H4 119.1
C4 C5 C6 118.6(2)
C4 C5 H5 120.7
C6 C5 H5 120.7
C5 C6 C1 118.44(18)
C5 C6 C7 135.32(18)
C1 C6 C7 106.20(15)
C11 C7 C6 107.13(15)
C11 C7 C8 119.34(16)
C6 C7 C8 132.38(16)
C9 C8 C7 117.70(16)
C9 C8 C19 120.20(16)
C7 C8 C19 122.00(15)
C8 C9 N2 122.02(16)
C8 C9 H9 119
N2 C9 H9 119
N2 C10 C11 107.04(13)
N2 C10 C12 108.34(14)
C11 C10 C12 111.50(14)
N2 C10 H10 110
C11 C10 H10 110
C12 C10 H10 110
C7 C11 N1 110.25(15)
C7 C11 C10 121.33(15)
N1 C11 C10 128.33(15)
C13 C12 C18 107.05(15)
C13 C12 C10 111.40(15)
C18 C12 C10 113.12(15)
C13 C12 H12 108.4
C18 C12 H12 108.4
C10 C12 H12 108.4
O3 C13 C14 121.6(2)
O3 C13 C12 120.63(19)
C14 C13 C12 117.67(19)
C13 C14 C15 114.3(2)
C13 C14 H14A 108.7
C15 C14 H14A 108.7
C13 C14 H14B 108.7
C15 C14 H14B 108.7
H14A C14 H14B 107.6
C16 C15 C14 115.1(2)
C16 C15 H15A 108.5
C14 C15 H15A 108.5
C16 C15 H15B 108.5
C14 C15 H15B 108.5
H15A C15 H15B 107.5
C15 C16 C17 114.5(2)
C15 C16 H16A 108.6
C17 C16 H16A 108.6
C15 C16 H16B 108.6
C17 C16 H16B 108.6
H16A C16 H16B 107.6
C18 C17 C16 116.6(2)
C18 C17 H17A 108.1
C16 C17 H17A 108.1
C18 C17 H17B 108.1
C16 C17 H17B 108.1
H17A C17 H17B 107.3
C17 C18 C12 114.56(18)
C17 C18 H18A 108.6
C12 C18 H18A 108.6
C17 C18 H18B 108.6
C12 C18 H18B 108.6
H18A C18 H18B 107.6
C24 C19 C20 118.21(17)
C24 C19 C8 120.03(16)
C20 C19 C8 121.76(17)
C21 C20 C19 120.3(2)
C21 C20 H20 119.8
C19 C20 H20 119.8
C22 C21 C20 120.6(2)
C22 C21 H21 119.7
C20 C21 H21 119.7
C21 C22 C23 119.7(2)
C21 C22 H22 120.1
C23 C22 H22 120.1
C22 C23 C24 120.1(2)
C22 C23 H23 120
C24 C23 H23 120
C23 C24 C19 121.08(19)
C23 C24 H24 119.5
C19 C24 H24 119.5
C26 C25 C30 120.2(2)
C26 C25 S1 119.70(16)
C30 C25 S1 119.62(16)
C27 C26 C25 119.4(2)
C27 C26 H26 120.3
C25 C26 H26 120.3
C26 C27 C28 121.9(2)
C26 C27 H27 119.1
C28 C27 H27 119.1
C29 C28 C27 117.8(2)
C29 C28 C31 121.5(2)
C27 C28 C31 120.7(2)
C30 C29 C28 121.8(2)
C30 C29 H29 119.1
C28 C29 H29 119.1
C29 C30 C25 118.9(2)
C29 C30 H30 120.6
C25 C30 H30 120.6
C28 C31 H31A 109.5
C28 C31 H31B 109.5
H31A C31 H31B 109.5
C28 C31 H31C 109.5
H31A C31 H31C 109.5
H31B C31 H31C 109.5
N1 C32 H32A 109.5
N1 C32 H32B 109.5
H32A C32 H32B 109.5
N1 C32 H32C 109.5
H32A C32 H32C 109.5
H32B C32 H32C 109.5
C11 N1 C1 107.89(14)
C11 N1 C32 127.88(15)
C1 N1 C32 124.21(16)
C9 N2 C10 115.70(13)
C9 N2 S1 113.08(12)
C10 N2 S1 118.07(11)
O1 S1 O2 120.21(9)
O1 S1 N2 106.91(8)
O2 S1 N2 105.22(8)
O1 S1 C25 108.82(10)
O2 S1 C25 109.58(10)
N2 S1 C25 104.98(8)

loop_
_geom_bond_atom_site_label_1
_geom_bond_atom_site_label_2
_geom_bond_distance
C1 N1 1.388(2)
C1 C2 1.389(3)
C1 C6 1.410(3)
C2 C3 1.374(3)
C2 H2 0.93
C3 C4 1.388(3)
C3 H3 0.93
C4 C5 1.374(3)
C4 H4 0.93
C5 C6 1.402(2)
C5 H5 0.93
C6 C7 1.437(2)
C7 C11 1.371(2)
C7 C8 1.456(2)
C8 C9 1.343(2)
C8 C19 1.487(2)
C9 N2 1.433(2)
C9 H9 0.93
C10 N2 1.489(2)
C10 C11 1.503(2)
C10 C12 1.536(3)
C10 H10 0.98
C11 N1 1.375(2)
C12 C13 1.514(3)
C12 C18 1.532(3)
C12 H12 0.98
C13 O3 1.202(2)
C13 C14 1.500(3)
C14 C15 1.510(4)
C14 H14A 0.97
C14 H14B 0.97
C15 C16 1.502(4)
C15 H15A 0.97
C15 H15B 0.97
C16 C17 1.523(4)
C16 H16A 0.97
C16 H16B 0.97
C17 C18 1.523(3)
C17 H17A 0.97
C17 H17B 0.97
C18 H18A 0.97
C18 H18B 0.97
C19 C24 1.381(3)
C19 C20 1.386(3)
C20 C21 1.381(3)
C20 H20 0.93
C21 C22 1.365(3)
C21 H21 0.93
C22 C23 1.370(3)
C22 H22 0.93
C23 C24 1.376(3)
C23 H23 0.93
C24 H24 0.93
C25 C26 1.380(3)
C25 C30 1.394(3)
C25 S1 1.750(2)
C26 C27 1.373(3)
C26 H26 0.93
C27 C28 1.384(3)
C27 H27 0.93
C28 C29 1.382(3)
C28 C31 1.506(3)
C29 C30 1.379(3)
C29 H29 0.93
C30 H30 0.93
C31 H31A 0.96
C31 H31B 0.96
C31 H31C 0.96
C32 N1 1.447(2)
C32 H32A 0.96
C32 H32B 0.96
C32 H32C 0.96
N2 S1 1.6667(16)
O1 S1 1.4276(14)
O2 S1 1.4280(15)

loop_
_geom_torsion_atom_site_label_1
_geom_torsion_atom_site_label_2
_geom_torsion_atom_site_label_3
_geom_torsion_atom_site_label_4
_geom_torsion
N1 C1 C2 C3 178.2(2)
C6 C1 C2 C3 -1.3(3)
C1 C2 C3 C4 1.1(4)
C2 C3 C4 C5 -0.3(4)
C3 C4 C5 C6 -0.4(3)
C4 C5 C6 C1 0.2(3)
C4 C5 C6 C7 -177.3(2)
N1 C1 C6 C5 -178.95(17)
C2 C1 C6 C5 0.7(3)
N1 C1 C6 C7 -0.7(2)
C2 C1 C6 C7 178.85(18)
C5 C6 C7 C11 178.1(2)
C1 C6 C7 C11 0.4(2)
C5 C6 C7 C8 10.9(4)
C1 C6 C7 C8 -166.88(19)
C11 C7 C8 C9 -14.0(3)
C6 C7 C8 C9 151.9(2)
C11 C7 C8 C19 169.48(16)
C6 C7 C8 C19 -24.6(3)
C7 C8 C9 N2 2.3(3)
C19 C8 C9 N2 178.87(16)
C6 C7 C11 N1 0.2(2)
C8 C7 C11 N1 169.38(16)
C6 C7 C11 C10 -176.61(16)
C8 C7 C11 C10 -7.4(3)
N2 C10 C11 C7 36.1(2)
C12 C10 C11 C7 -82.2(2)
N2 C10 C11 N1 -140.08(18)
C12 C10 C11 N1 101.6(2)
N2 C10 C12 C13 57.63(18)
C11 C10 C12 C13 175.18(14)
N2 C10 C12 C18 178.27(14)
C11 C10 C12 C18 -64.18(19)
C18 C12 C13 O3 -85.3(2)
C10 C12 C13 O3 38.8(3)
C18 C12 C13 C14 92.0(2)
C10 C12 C13 C14 -143.9(2)
O3 C13 C14 C15 138.4(3)
C12 C13 C14 C15 -38.9(3)
C13 C14 C15 C16 -43.4(3)
C14 C15 C16 C17 85.6(3)
C15 C16 C17 C18 -66.6(3)
C16 C17 C18 C12 54.6(3)
C13 C12 C18 C17 -75.1(2)
C10 C12 C18 C17 161.83(19)
C9 C8 C19 C24 -49.4(3)
C7 C8 C19 C24 127.0(2)
C9 C8 C19 C20 130.7(2)
C7 C8 C19 C20 -52.9(3)
C24 C19 C20 C21 1.1(3)
C8 C19 C20 C21 -179.02(19)
C19 C20 C21 C22 -0.5(4)
C20 C21 C22 C23 -0.2(4)
C21 C22 C23 C24 0.2(4)
C22 C23 C24 C19 0.5(3)
C20 C19 C24 C23 -1.1(3)
C8 C19 C24 C23 179.01(19)
C30 C25 C26 C27 1.8(3)
S1 C25 C26 C27 -169.98(17)
C25 C26 C27 C28 1.1(3)
C26 C27 C28 C29 -3.0(4)
C26 C27 C28 C31 176.2(2)
C27 C28 C29 C30 2.0(3)
C31 C28 C29 C30 -177.2(2)
C28 C29 C30 C25 0.9(3)
C26 C25 C30 C29 -2.8(3)
S1 C25 C30 C29 169.01(16)
C7 C11 N1 C1 -0.7(2)
C10 C11 N1 C1 175.85(17)
C7 C11 N1 C32 -179.00(18)
C10 C11 N1 C32 -2.5(3)
C2 C1 N1 C11 -178.7(2)
C6 C1 N1 C11 0.9(2)
C2 C1 N1 C32 -0.3(3)
C6 C1 N1 C32 179.29(17)
C8 C9 N2 C10 30.0(2)
C8 C9 N2 S1 -110.57(18)
C11 C10 N2 C9 -45.99(19)
C12 C10 N2 C9 74.38(18)
C11 C10 N2 S1 92.57(15)
C12 C10 N2 S1 -147.07(12)
C9 N2 S1 O1 -174.91(13)
C10 N2 S1 O1 45.50(15)
C9 N2 S1 O2 -46.02(15)
C10 N2 S1 O2 174.39(12)
C9 N2 S1 C25 69.60(14)
C10 N2 S1 C25 -69.99(13)
C26 C25 S1 O1 -23.12(19)
C30 C25 S1 O1 165.00(16)
C26 C25 S1 O2 -156.39(16)
C30 C25 S1 O2 31.73(19)
C26 C25 S1 N2 91.04(17)
C30 C25 S1 N2 -80.84(17)
